data_7718510
loop_
_publ_author_name
'Barbosa, Guilherme A.'
'Carneiro Neto, Jos&#xe9; Severiano'
'Stoeberl, Bruno J.'
'Wisbeck, Sarita'
'Giese, Siddhartha O. K.'
'Yokaichiya, Fabiano'
'Costa, Daniel da S'
'Barison, Andersson'
'Ribeiro, Ronny R.'
'Piovan, Leandro'
'Hughes, David L.'
'Briganti, Matteo'
'Poneti, Giordano'
'Nunes, Giovana G.'
'Santana, Francielli S.'
'Soares, Ja&#xed;sa F'

_publ_section_title
;
 High-yield synthesis of heavy rare earth(III) anhydrous solvates: known,
 new, and unexpected products.
;
_journal_issue 20
_journal_name_full 'Dalton transactions (Cambridge, England : 2003)'
_journal_page_first 8251
_journal_page_last 8269
_journal_paper_doi 10.1039/d5dt00254k
_journal_volume 54
_journal_year 2025
_chemical_formula_moiety 'C20 H40 Cl2 Dy O5, C8 H16 Cl4 Dy O2'
_chemical_formula_structural '[Dy(C4H8O)5Cl2][Dy(C4H8O)2Cl4]'
_chemical_formula_sum 'C28 H56 Cl6 Dy2 O7'
_chemical_formula_weight 1042.42
_space_group_crystal_system monoclinic
_space_group_IT_number 15
_space_group_name_Hall '-C 2yc'
_space_group_name_H-M_alt 'C 1 2/c 1'
_atom_sites_solution_hydrogens geom
_atom_sites_solution_primary 'intrinsic phasing'
_atom_sites_solution_secondary difmap
_audit_creation_method SHELXL-2018/3
_audit_update_record
;
2025-03-27 deposited with the CCDC.	2025-04-07 downloaded from the CCDC.
;
_cell_angle_alpha 90
_cell_angle_beta 93.812(2)
_cell_angle_gamma 90
_cell_formula_units_Z 4
_cell_length_a 12.5509(10)
_cell_length_b 11.3841(9)
_cell_length_c 26.6104(18)
_cell_measurement_reflns_used 9704
_cell_measurement_temperature 100(2)
_cell_measurement_theta_max 30.37
_cell_measurement_theta_min 2.92
_cell_volume 3793.7(5)
_computing_cell_refinement 'Bruker SAINT'
_computing_data_collection 'Bruker APEX2'
_computing_data_reduction 'Bruke SAINT'
_computing_molecular_graphics 'Diamond (H. Putz & K. Brandenburg, 2006, v. 4.6.4)'
_computing_publication_material 'SHELXL-2018/3 (Sheldrick, 2015) and WINGX (Farrugia, 2012)'
_computing_structure_refinement 'SHELXL-2018/3 (Sheldrick, 2015)'
_computing_structure_solution 'SHELXS-97 (Sheldrick 2008)'
_diffrn_ambient_temperature 100(2)
_diffrn_detector_area_resol_mean 10.4167
_diffrn_measured_fraction_theta_full 0.998
_diffrn_measured_fraction_theta_max 0.998
_diffrn_measurement_device_type 'Bruker D8 VENTURE/PHOTON100 CMOS'
_diffrn_measurement_method '\f and \w scans'
_diffrn_radiation_type MoK\a
_diffrn_radiation_wavelength 0.71073
_diffrn_reflns_av_R_equivalents 0.0967
_diffrn_reflns_av_unetI/netI 0.0197
_diffrn_reflns_Laue_measured_fraction_full 0.998
_diffrn_reflns_Laue_measured_fraction_max 0.998
_diffrn_reflns_limit_h_max 15
_diffrn_reflns_limit_h_min -15
_diffrn_reflns_limit_k_max 13
_diffrn_reflns_limit_k_min -13
_diffrn_reflns_limit_l_max 32
_diffrn_reflns_limit_l_min -32
_diffrn_reflns_number 108251
_diffrn_reflns_point_group_measured_fraction_full 0.998
_diffrn_reflns_point_group_measured_fraction_max 0.998
_diffrn_reflns_theta_full 25.242
_diffrn_reflns_theta_max 25.500
_diffrn_reflns_theta_min 2.921
_diffrn_source 'fine-focus sealed tube'
_exptl_absorpt_coefficient_mu 4.371
_exptl_absorpt_correction_T_max 0.8778
_exptl_absorpt_correction_T_min 0.6557
_exptl_absorpt_correction_type gaussian
_exptl_absorpt_process_details
;
Absorption correction by Gaussian quadrature, 
implemented in PLATON, by method of: Coppens, Leiserowitz & Rabinovic, 
Acta Cryst(1965) 18, 1035.
;
_exptl_crystal_colour colourless
_exptl_crystal_density_diffrn 1.825
_exptl_crystal_description plate
_exptl_crystal_F_000 2056
_exptl_crystal_size_max 0.149
_exptl_crystal_size_mid 0.147
_exptl_crystal_size_min 0.051
_refine_diff_density_max 1.016
_refine_diff_density_min -1.800
_refine_diff_density_rms 0.125
_refine_ls_extinction_method none
_refine_ls_goodness_of_fit_ref 1.192
_refine_ls_hydrogen_treatment constr
_refine_ls_matrix_type full
_refine_ls_number_parameters 198
_refine_ls_number_reflns 3533
_refine_ls_number_restraints 7
_refine_ls_restrained_S_all 1.301
_refine_ls_R_factor_all 0.0326
_refine_ls_R_factor_gt 0.0301
_refine_ls_shift/su_max 0.001
_refine_ls_shift/su_mean 0.000
_refine_ls_structure_factor_coef Fsqd
_refine_ls_weighting_details 'w=1/[\s^2^(Fo^2^)+(0.0131P)^2^+43.8794P] where P=(Fo^2^+2Fc^2^)/3'
_refine_ls_weighting_scheme calc
_refine_ls_wR_factor_gt 0.0653
_refine_ls_wR_factor_ref 0.0661
_reflns_Friedel_coverage 0.000
_reflns_number_gt 3331
_reflns_number_total 3533
_reflns_threshold_expression 'I > 2\s(I)'
_cod_data_source_file d5dt00254k2.cif
_cod_data_source_block Dy_ionic
_cod_depositor_comments
;
The following automatic conversions were performed:

data item '_exptl_absorpt_correction_type' value 'Gaussian' was
changed to 'gaussian' in accordance with the
/home/data/users/saulius/crontab/automatic-downloads/rss-feeds/RSC/lib/dictionaries/cif_core.dic
dictionary named 'cif_core.dic' version 2.4.2 last updated on
2011-04-26.

Automatic conversion script
Id: cif_fix_values 8170 2020-07-09 18:12:32Z antanas 

 Adding full bibliography for 7718498--7718510.cif.
;
_cod_original_sg_symbol_H-M 'C 2/c'
_cod_database_code 7718510
_shelx_shelxl_version_number 2018/3
_shelx_space_group_comment
;
The symmetry employed for this shelxl refinement is uniquely defined
by the following loop, which should always be used as a source of
symmetry information in preference to the above space-group names.
They are only intended as comments.
;
_shelx_estimated_absorpt_t_min 0.618
_shelx_estimated_absorpt_t_max 0.727
_exptl_absorpt_special_details 'Gaussian from crystal shape'

loop_
_space_group_symop_operation_xyz
'x, y, z'
'-x, y, -z+1/2'
'x+1/2, y+1/2, z'
'-x+1/2, y+1/2, -z+1/2'
'-x, -y, -z'
'x, -y, z-1/2'
'-x+1/2, -y+1/2, -z'
'x+1/2, -y+1/2, z-1/2'

loop_
_atom_site_label
_atom_site_type_symbol
_atom_site_fract_x
_atom_site_fract_y
_atom_site_fract_z
_atom_site_U_iso_or_equiv
_atom_site_adp_type
_atom_site_occupancy
_atom_site_site_symmetry_order
_atom_site_calc_flag
_atom_site_refinement_flags_posn
_atom_site_refinement_flags_adp
_atom_site_refinement_flags_occupancy
_atom_site_disorder_assembly
_atom_site_disorder_group
Dy1 Dy 0.500000 0.58569(3) 0.750000 0.01289(8) Uani 1 2 d S T P C .
Dy2 Dy 0.250000 0.750000 1.000000 0.01662(9) Uani 1 2 d S . P E .
Cl1 Cl 0.68533(9) 0.59057(11) 0.79805(4) 0.0248(3) Uani 1 1 d . . . . .
Cl2 Cl 0.17581(10) 0.69005(12) 0.90886(4) 0.0264(3) Uani 1 1 d . . . . .
Cl3 Cl 0.44680(9) 0.71593(11) 0.97814(4) 0.0225(2) Uani 1 1 d . . . . .
O1 O 0.4605(2) 0.7549(3) 0.79843(12) 0.0161(6) Uani 1 1 d . . . . .
O2 O 0.5899(2) 0.5203(3) 0.67918(12) 0.0192(7) Uani 1 1 d . . . . .
O3 O 0.500000 0.3758(4) 0.750000 0.0202(10) Uani 1 2 d S T P . .
O4 O 0.2622(3) 0.9465(3) 0.97545(13) 0.0237(7) Uani 1 1 d . . . . .
C10 C 0.5403(4) 0.8429(5) 0.8158(2) 0.0323(13) Uani 1 1 d D . . . .
H10A H 0.543991 0.906693 0.790655 0.039 Uiso 1 1 calc R U . A 1
H10B H 0.611718 0.806421 0.821029 0.039 Uiso 1 1 calc R U . A 1
C11A C 0.5044(6) 0.8903(7) 0.8644(3) 0.0255(12) Uani 0.685(9) 1 d D . P B 1
H11A H 0.531245 0.970870 0.871281 0.031 Uiso 0.685(9) 1 calc R U P B 1
H11B H 0.525771 0.838579 0.893270 0.031 Uiso 0.685(9) 1 calc R U P B 1
C12A C 0.3857(8) 0.8881(11) 0.8519(4) 0.0255(12) Uani 0.685(9) 1 d D . P B 1
H12A H 0.361619 0.966737 0.839929 0.031 Uiso 0.685(9) 1 calc R U P B 1
H12B H 0.348619 0.869352 0.882565 0.031 Uiso 0.685(9) 1 calc R U P B 1
C11B C 0.4677(12) 0.9277(13) 0.8401(6) 0.0255(12) Uani 0.315(9) 1 d D . P B 2
H11C H 0.451481 0.993542 0.816582 0.031 Uiso 0.315(9) 1 calc R U P B 2
H11D H 0.506364 0.960541 0.870605 0.031 Uiso 0.315(9) 1 calc R U P B 2
C12B C 0.3635(19) 0.876(2) 0.8551(9) 0.0255(12) Uani 0.315(9) 1 d D . P B 2
H12C H 0.370237 0.833304 0.887639 0.031 Uiso 0.315(9) 1 calc R U P B 2
H12D H 0.304611 0.933642 0.854811 0.031 Uiso 0.315(9) 1 calc R U P B 2
C13 C 0.3567(4) 0.7979(5) 0.81165(18) 0.0274(11) Uani 1 1 d D . . . .
H13A H 0.313203 0.733816 0.824902 0.033 Uiso 1 1 calc R U . B 1
H13B H 0.316907 0.834161 0.782249 0.033 Uiso 1 1 calc R U . B 1
C20 C 0.5603(4) 0.5484(5) 0.62675(18) 0.0254(11) Uani 1 1 d . . . C 1
H20A H 0.599522 0.618505 0.615896 0.030 Uiso 1 1 calc R U . C 1
H20B H 0.482680 0.563339 0.621542 0.030 Uiso 1 1 calc R U . C 1
C21 C 0.5918(4) 0.4407(5) 0.59829(19) 0.0263(11) Uani 1 1 d . . . C 1
H21A H 0.606333 0.460475 0.563168 0.032 Uiso 1 1 calc R U . C 1
H21B H 0.535121 0.380135 0.597904 0.032 Uiso 1 1 calc R U . C 1
C22 C 0.6929(4) 0.3986(5) 0.6279(2) 0.0319(12) Uani 1 1 d . . . C 1
H22A H 0.694503 0.311771 0.629842 0.038 Uiso 1 1 calc R U . C 1
H22B H 0.757366 0.425907 0.611776 0.038 Uiso 1 1 calc R U . C 1
C23 C 0.6879(4) 0.4520(5) 0.67986(19) 0.0262(11) Uani 1 1 d . . . C 1
H23A H 0.687292 0.389455 0.705694 0.031 Uiso 1 1 calc R U . C 1
H23B H 0.750566 0.503152 0.687731 0.031 Uiso 1 1 calc R U . C 1
C30 C 0.4524(5) 0.3015(5) 0.7095(2) 0.0314(12) Uani 1 1 d . . . D 1
H30A H 0.496025 0.302879 0.679897 0.038 Uiso 1 1 calc R U . D 1
H30B H 0.379134 0.328152 0.699065 0.038 Uiso 1 1 calc R U . D 1
C31 C 0.4507(7) 0.1812(5) 0.7319(3) 0.063(2) Uani 1 1 d . . . D 1
H31A H 0.455333 0.119961 0.705778 0.075 Uiso 1 1 calc R U . D 1
H31B H 0.385173 0.168508 0.749992 0.075 Uiso 1 1 calc R U . D 1
C40 C 0.3558(4) 1.0214(5) 0.9837(2) 0.0350(13) Uani 1 1 d . . . E 1
H40A H 0.421637 0.978004 0.976804 0.042 Uiso 1 1 calc R U . E 1
H40B H 0.362458 1.050641 1.018783 0.042 Uiso 1 1 calc R U . E 1
C41 C 0.3371(4) 1.1214(5) 0.9472(2) 0.0280(11) Uani 1 1 d . . . E 1
H41A H 0.362781 1.101763 0.913809 0.034 Uiso 1 1 calc R U . E 1
H41B H 0.372967 1.193966 0.959925 0.034 Uiso 1 1 calc R U . E 1
C42 C 0.2173(4) 1.1346(5) 0.9444(2) 0.0262(11) Uani 1 1 d . . . E 1
H42A H 0.194090 1.180761 0.973298 0.031 Uiso 1 1 calc R U . E 1
H42B H 0.191095 1.173501 0.912710 0.031 Uiso 1 1 calc R U . E 1
C43 C 0.1781(4) 1.0105(4) 0.94637(19) 0.0218(10) Uani 1 1 d . . . E 1
H43A H 0.109997 1.006565 0.963075 0.026 Uiso 1 1 calc R U . E 1
H43B H 0.166763 0.977504 0.912009 0.026 Uiso 1 1 calc R U . E 1

loop_
_atom_site_aniso_label
_atom_site_aniso_U_11
_atom_site_aniso_U_22
_atom_site_aniso_U_33
_atom_site_aniso_U_23
_atom_site_aniso_U_13
_atom_site_aniso_U_12
Dy1 0.01247(14) 0.01212(15) 0.01391(15) 0.000 -0.00030(10) 0.000
Dy2 0.01412(15) 0.02007(17) 0.01566(16) 0.00215(12) 0.00075(11) 0.00263(12)
Cl1 0.0174(5) 0.0299(6) 0.0261(6) 0.0005(5) -0.0066(4) 0.0011(5)
Cl2 0.0246(6) 0.0353(7) 0.0189(6) -0.0031(5) -0.0017(5) 0.0007(5)
Cl3 0.0151(5) 0.0298(6) 0.0226(6) -0.0006(5) 0.0024(4) 0.0028(5)
O1 0.0163(16) 0.0129(15) 0.0193(16) -0.0049(12) 0.0031(12) -0.0004(12)
O2 0.0183(16) 0.0222(17) 0.0170(16) 0.0017(13) 0.0016(13) 0.0056(14)
O3 0.025(2) 0.014(2) 0.022(2) 0.000 0.0005(19) 0.000
O4 0.0168(16) 0.0205(18) 0.0329(19) 0.0039(15) -0.0063(14) -0.0003(14)
C10 0.029(3) 0.018(3) 0.048(3) -0.011(2) -0.007(2) -0.002(2)
C11A 0.031(4) 0.025(3) 0.020(2) -0.003(2) 0.002(2) 0.009(2)
C12A 0.031(4) 0.025(3) 0.020(2) -0.003(2) 0.002(2) 0.009(2)
C11B 0.031(4) 0.025(3) 0.020(2) -0.003(2) 0.002(2) 0.009(2)
C12B 0.031(4) 0.025(3) 0.020(2) -0.003(2) 0.002(2) 0.009(2)
C13 0.028(3) 0.029(3) 0.025(3) -0.001(2) 0.007(2) 0.012(2)
C20 0.029(3) 0.029(3) 0.017(2) -0.002(2) -0.003(2) 0.005(2)
C21 0.031(3) 0.026(3) 0.022(2) -0.005(2) 0.001(2) 0.006(2)
C22 0.033(3) 0.034(3) 0.029(3) -0.008(2) 0.004(2) 0.010(2)
C23 0.019(2) 0.031(3) 0.028(3) -0.005(2) -0.002(2) 0.008(2)
C30 0.038(3) 0.025(3) 0.032(3) -0.007(2) 0.002(2) -0.006(2)
C31 0.082(6) 0.019(3) 0.084(6) 0.001(3) -0.027(4) -0.016(3)
C40 0.019(3) 0.030(3) 0.055(4) 0.005(3) -0.013(2) -0.006(2)
C41 0.031(3) 0.021(3) 0.032(3) -0.006(2) 0.004(2) -0.006(2)
C42 0.022(3) 0.022(3) 0.034(3) 0.002(2) -0.002(2) 0.001(2)
C43 0.014(2) 0.024(3) 0.026(3) 0.004(2) -0.0023(19) 0.0026(19)

loop_
_atom_type_symbol
_atom_type_description
_atom_type_scat_dispersion_real
_atom_type_scat_dispersion_imag
_atom_type_scat_source
C C 0.0033 0.0016 'International Tables Vol C Tables 4.2.6.8 and 6.1.1.4'
H H 0.0000 0.0000 'International Tables Vol C Tables 4.2.6.8 and 6.1.1.4'
O O 0.0106 0.0060 'International Tables Vol C Tables 4.2.6.8 and 6.1.1.4'
Cl Cl 0.1484 0.1585 'International Tables Vol C Tables 4.2.6.8 and 6.1.1.4'
Dy Dy -0.1892 4.4098 'International Tables Vol C Tables 4.2.6.8 and 6.1.1.4'

loop_
_geom_angle_atom_site_label_1
_geom_angle_atom_site_label_2
_geom_angle_atom_site_label_3
_geom_angle
_geom_angle_site_symmetry_1
_geom_angle_site_symmetry_3
_geom_angle_publ_flag
O2 Dy1 O2 143.53(16) . 2_656 ?
O2 Dy1 O1 143.74(11) . . ?
O2 Dy1 O1 72.45(11) 2_656 . ?
O2 Dy1 O1 72.45(11) . 2_656 ?
O2 Dy1 O1 143.74(11) 2_656 2_656 ?
O1 Dy1 O1 72.46(15) . 2_656 ?
O2 Dy1 O3 71.77(8) . . ?
O2 Dy1 O3 71.77(8) 2_656 . ?
O1 Dy1 O3 143.77(7) . . ?
O1 Dy1 O3 143.77(7) 2_656 . ?
O2 Dy1 Cl1 86.56(8) . . ?
O2 Dy1 Cl1 94.21(8) 2_656 . ?
O1 Dy1 Cl1 85.86(8) . . ?
O1 Dy1 Cl1 92.14(8) 2_656 . ?
O3 Dy1 Cl1 91.23(3) . . ?
O2 Dy1 Cl1 94.21(8) . 2_656 ?
O2 Dy1 Cl1 86.57(8) 2_656 2_656 ?
O1 Dy1 Cl1 92.15(8) . 2_656 ?
O1 Dy1 Cl1 85.86(8) 2_656 2_656 ?
O3 Dy1 Cl1 91.23(3) . 2_656 ?
Cl1 Dy1 Cl1 177.53(6) . 2_656 ?
O4 Dy2 O4 180.0 . 7_567 ?
O4 Dy2 Cl3 89.98(9) . . ?
O4 Dy2 Cl3 90.02(9) 7_567 . ?
O4 Dy2 Cl3 90.02(9) . 7_567 ?
O4 Dy2 Cl3 89.98(9) 7_567 7_567 ?
Cl3 Dy2 Cl3 180.0 . 7_567 ?
O4 Dy2 Cl2 89.06(9) . 7_567 ?
O4 Dy2 Cl2 90.94(9) 7_567 7_567 ?
Cl3 Dy2 Cl2 87.80(4) . 7_567 ?
Cl3 Dy2 Cl2 92.20(4) 7_567 7_567 ?
O4 Dy2 Cl2 90.94(9) . . ?
O4 Dy2 Cl2 89.06(9) 7_567 . ?
Cl3 Dy2 Cl2 92.20(4) . . ?
Cl3 Dy2 Cl2 87.81(4) 7_567 . ?
Cl2 Dy2 Cl2 180.0 7_567 . ?
C13 O1 C10 107.2(3) . . ?
C13 O1 Dy1 128.5(3) . . ?
C10 O1 Dy1 123.9(3) . . ?
C23 O2 C20 106.9(3) . . ?
C23 O2 Dy1 127.0(3) . . ?
C20 O2 Dy1 125.9(3) . . ?
C30 O3 C30 109.5(5) 2_656 . ?
C30 O3 Dy1 125.3(3) 2_656 . ?
C30 O3 Dy1 125.3(3) . . ?
C40 O4 C43 109.5(4) . . ?
C40 O4 Dy2 125.8(3) . . ?
C43 O4 Dy2 124.5(3) . . ?
O1 C10 C11A 106.2(5) . . ?
O1 C10 C11B 98.8(7) . . ?
O1 C10 H10A 110.5 . . ?
C11A C10 H10A 110.5 . . ?
O1 C10 H10B 110.5 . . ?
C11A C10 H10B 110.5 . . ?
H10A C10 H10B 108.7 . . ?
C10 C11A C12A 98.7(6) . . ?
C10 C11A H11A 112.0 . . ?
C12A C11A H11A 112.0 . . ?
C10 C11A H11B 112.0 . . ?
C12A C11A H11B 112.0 . . ?
H11A C11A H11B 109.7 . . ?
C11A C12A C13 110.9(7) . . ?
C11A C12A H12A 109.5 . . ?
C13 C12A H12A 109.5 . . ?
C11A C12A H12B 109.5 . . ?
C13 C12A H12B 109.5 . . ?
H12A C12A H12B 108.1 . . ?
C10 C11B C12B 115.0(14) . . ?
C10 C11B H11C 108.5 . . ?
C12B C11B H11C 108.5 . . ?
C10 C11B H11D 108.5 . . ?
C12B C11B H11D 108.5 . . ?
H11C C11B H11D 107.5 . . ?
C13 C12B C11B 92.0(11) . . ?
C13 C12B H12C 113.3 . . ?
C11B C12B H12C 113.3 . . ?
C13 C12B H12D 113.3 . . ?
C11B C12B H12D 113.3 . . ?
H12C C12B H12D 110.6 . . ?
C12B C13 O1 113.0(11) . . ?
O1 C13 C12A 102.9(5) . . ?
O1 C13 H13A 111.2 . . ?
C12A C13 H13A 111.2 . . ?
O1 C13 H13B 111.2 . . ?
C12A C13 H13B 111.2 . . ?
H13A C13 H13B 109.1 . . ?
O2 C20 C21 104.1(4) . . ?
O2 C20 H20A 110.9 . . ?
C21 C20 H20A 110.9 . . ?
O2 C20 H20B 110.9 . . ?
C21 C20 H20B 110.9 . . ?
H20A C20 H20B 109.0 . . ?
C20 C21 C22 103.5(4) . . ?
C20 C21 H21A 111.1 . . ?
C22 C21 H21A 111.1 . . ?
C20 C21 H21B 111.1 . . ?
C22 C21 H21B 111.1 . . ?
H21A C21 H21B 109.0 . . ?
C23 C22 C21 105.1(4) . . ?
C23 C22 H22A 110.7 . . ?
C21 C22 H22A 110.7 . . ?
C23 C22 H22B 110.7 . . ?
C21 C22 H22B 110.7 . . ?
H22A C22 H22B 108.8 . . ?
O2 C23 C22 106.8(4) . . ?
O2 C23 H23A 110.4 . . ?
C22 C23 H23A 110.4 . . ?
O2 C23 H23B 110.4 . . ?
C22 C23 H23B 110.4 . . ?
H23A C23 H23B 108.6 . . ?
O3 C30 C31 104.6(5) . . ?
O3 C30 H30A 110.8 . . ?
C31 C30 H30A 110.8 . . ?
O3 C30 H30B 110.8 . . ?
C31 C30 H30B 110.8 . . ?
H30A C30 H30B 108.9 . . ?
C30 C31 C31 102.7(5) . 2_656 ?
C30 C31 H31A 111.2 . . ?
C31 C31 H31A 111.2 2_656 . ?
C30 C31 H31B 111.2 . . ?
C31 C31 H31B 111.2 2_656 . ?
H31A C31 H31B 109.1 . . ?
O4 C40 C41 104.8(4) . . ?
O4 C40 H40A 110.8 . . ?
C41 C40 H40A 110.8 . . ?
O4 C40 H40B 110.8 . . ?
C41 C40 H40B 110.8 . . ?
H40A C40 H40B 108.9 . . ?
C40 C41 C42 102.7(4) . . ?
C40 C41 H41A 111.2 . . ?
C42 C41 H41A 111.2 . . ?
C40 C41 H41B 111.2 . . ?
C42 C41 H41B 111.2 . . ?
H41A C41 H41B 109.1 . . ?
C43 C42 C41 103.5(4) . . ?
C43 C42 H42A 111.1 . . ?
C41 C42 H42A 111.1 . . ?
C43 C42 H42B 111.1 . . ?
C41 C42 H42B 111.1 . . ?
H42A C42 H42B 109.0 . . ?
O4 C43 C42 105.1(4) . . ?
O4 C43 H43A 110.7 . . ?
C42 C43 H43A 110.7 . . ?
O4 C43 H43B 110.7 . . ?
C42 C43 H43B 110.7 . . ?
H43A C43 H43B 108.8 . . ?

loop_
_geom_bond_atom_site_label_1
_geom_bond_atom_site_label_2
_geom_bond_distance
_geom_bond_site_symmetry_2
_geom_bond_publ_flag
Dy1 O2 2.379(3) . ?
Dy1 O2 2.379(3) 2_656 ?
Dy1 O1 2.388(3) . ?
Dy1 O1 2.388(3) 2_656 ?
Dy1 O3 2.390(5) . ?
Dy1 Cl1 2.5794(11) . ?
Dy1 Cl1 2.5794(11) 2_656 ?
Dy2 O4 2.338(3) . ?
Dy2 O4 2.338(3) 7_567 ?
Dy2 Cl3 2.6039(11) . ?
Dy2 Cl3 2.6040(11) 7_567 ?
Dy2 Cl2 2.6296(12) 7_567 ?
Dy2 Cl2 2.6296(12) . ?
O1 C13 1.457(6) . ?
O1 C10 1.469(6) . ?
O2 C23 1.455(6) . ?
O2 C20 1.455(6) . ?
O3 C30 1.465(6) 2_656 ?
O3 C30 1.465(6) . ?
O4 C40 1.457(6) . ?
O4 C43 1.461(5) . ?
C10 C11A 1.498(8) . ?
C10 C11B 1.503(13) . ?
C10 H10A 0.9900 . ?
C10 H10B 0.9900 . ?
C11A C12A 1.506(11) . ?
C11A H11A 0.9900 . ?
C11A H11B 0.9900 . ?
C12A C13 1.510(9) . ?
C12A H12A 0.9900 . ?
C12A H12B 0.9900 . ?
C11B C12B 1.513(17) . ?
C11B H11C 0.9900 . ?
C11B H11D 0.9900 . ?
C12B C13 1.454(16) . ?
C12B H12C 0.9900 . ?
C12B H12D 0.9900 . ?
C13 H13A 0.9900 . ?
C13 H13B 0.9900 . ?
C20 C21 1.508(7) . ?
C20 H20A 0.9900 . ?
C20 H20B 0.9900 . ?
C21 C22 1.526(7) . ?
C21 H21A 0.9900 . ?
C21 H21B 0.9900 . ?
C22 C23 1.516(7) . ?
C22 H22A 0.9900 . ?
C22 H22B 0.9900 . ?
C23 H23A 0.9900 . ?
C23 H23B 0.9900 . ?
C30 C31 1.494(8) . ?
C30 H30A 0.9900 . ?
C30 H30B 0.9900 . ?
C31 C31 1.516(14) 2_656 ?
C31 H31A 0.9900 . ?
C31 H31B 0.9900 . ?
C40 C41 1.504(8) . ?
C40 H40A 0.9900 . ?
C40 H40B 0.9900 . ?
C41 C42 1.508(7) . ?
C41 H41A 0.9900 . ?
C41 H41B 0.9900 . ?
C42 C43 1.498(7) . ?
C42 H42A 0.9900 . ?
C42 H42B 0.9900 . ?
C43 H43A 0.9900 . ?
C43 H43B 0.9900 . ?

loop_
_geom_hbond_atom_site_label_D
_geom_hbond_atom_site_label_H
_geom_hbond_atom_site_label_A
_geom_hbond_distance_DH
_geom_hbond_distance_HA
_geom_hbond_distance_DA
_geom_hbond_angle_DHA
_geom_hbond_site_symmetry_A
_geom_hbond_publ_flag
C10 H10B^a Cl1 0.99 2.71 3.450(5) 131.9 . yes
C12A^a H12A^a Cl1 0.99 2.79 3.634(15) 143.3 3_455 yes
C12B^b H12D^b Cl1 0.99 2.72 3.58(4) 145.5 3_455 yes
C20^a H20A^a Cl3 0.99 2.76 3.377(5) 120.6 2_656 yes

loop_
_geom_torsion_atom_site_label_1
_geom_torsion_atom_site_label_2
_geom_torsion_atom_site_label_3
_geom_torsion_atom_site_label_4
_geom_torsion
_geom_torsion_site_symmetry_1
_geom_torsion_site_symmetry_2
_geom_torsion_site_symmetry_3
_geom_torsion_site_symmetry_4
_geom_torsion_publ_flag
C13 O1 C10 C11A 36.5(6) . . . . ?
Dy1 O1 C10 C11A -149.3(4) . . . . ?
C13 O1 C10 C11B 2.4(8) . . . . ?
Dy1 O1 C10 C11B 176.6(7) . . . . ?
O1 C10 C11A C12A -36.1(8) . . . . ?
C10 C11A C12A C13 24.7(10) . . . . ?
O1 C10 C11B C12B 21.8(18) . . . . ?
C10 C11B C12B C13 -35(2) . . . . ?
C11B C12B C13 O1 36(2) . . . . ?
C10 O1 C13 C12B -26.9(14) . . . . ?
Dy1 O1 C13 C12B 159.3(13) . . . . ?
C10 O1 C13 C12A -19.1(7) . . . . ?
Dy1 O1 C13 C12A 167.1(6) . . . . ?
C11A C12A C13 O1 -4.3(10) . . . . ?
C23 O2 C20 C21 36.2(5) . . . . ?
Dy1 O2 C20 C21 -147.6(3) . . . . ?
O2 C20 C21 C22 -35.2(5) . . . . ?
C20 C21 C22 C23 21.5(6) . . . . ?
C20 O2 C23 C22 -22.3(5) . . . . ?
Dy1 O2 C23 C22 161.5(3) . . . . ?
C21 C22 C23 O2 -0.3(6) . . . . ?
C30 O3 C30 C31 12.6(4) 2_656 . . . ?
Dy1 O3 C30 C31 -167.4(4) . . . . ?
O3 C30 C31 C31 -32.3(10) . . . 2_656 ?
C43 O4 C40 C41 -14.7(6) . . . . ?
Dy2 O4 C40 C41 161.6(3) . . . . ?
O4 C40 C41 C42 32.4(6) . . . . ?
C40 C41 C42 C43 -37.9(5) . . . . ?
C40 O4 C43 C42 -9.2(5) . . . . ?
Dy2 O4 C43 C42 174.4(3) . . . . ?
C41 C42 C43 O4 29.3(5) . . . . ?
